data_4127970
loop_
_publ_author_name
'Liu, Liu Leo'
'Zhou, Jiliang'
'Cao, Levy L.'
'Stephan, Douglas W.'

_publ_section_title
;
 Phosphaaluminirenes: Synthons for Main Group Heterocycles.
;
_journal_issue 42
_journal_name_full 'Journal of the American Chemical Society'
_journal_page_first 16971
_journal_page_last 16982
_journal_paper_doi 10.1021/jacs.9b09330
_journal_volume 141
_journal_year 2019
_chemical_formula_sum 'C47 H67 Al N3 P'
_chemical_formula_weight 731.98
_space_group_crystal_system monoclinic
_space_group_IT_number 14
_space_group_name_Hall '-P 2yn'
_space_group_name_H-M_alt 'P 1 21/n 1'
_symmetry_space_group_name_Hall '-P 2yn'
_symmetry_space_group_name_H-M 'P 1 21/n 1'
_atom_sites_solution_hydrogens geom
_audit_creation_method SHELXL-2014/7
_cell_angle_alpha 90
_cell_angle_beta 101.073(9)
_cell_angle_gamma 90
_cell_formula_units_Z 4
_cell_length_a 17.055(5)
_cell_length_b 14.341(4)
_cell_length_c 17.956(4)
_cell_measurement_reflns_used 7130
_cell_measurement_temperature 150(2)
_cell_measurement_theta_max 21.12
_cell_measurement_theta_min 2.31
_cell_volume 4310(2)
_computing_cell_refinement 'Bruker SAINT'
_computing_data_collection 'Bruker APEX2'
_computing_data_reduction 'Bruker SAINT'
_computing_molecular_graphics 'Ortep 3'
_computing_structure_refinement 'SHELXL-2014/7 (Sheldrick, 2014)'
_computing_structure_solution 'SHELXT-2014/4 (Sheldrick, 2015)'
_diffrn_ambient_temperature 150(2)
_diffrn_measured_fraction_theta_full 0.998
_diffrn_measured_fraction_theta_max 0.998
_diffrn_measurement_device_type 'Bruker APEX-II CCD'
_diffrn_measurement_method '\f and \w scans'
_diffrn_radiation_type MoK\a
_diffrn_radiation_wavelength 0.71073
_diffrn_reflns_av_R_equivalents 0.1054
_diffrn_reflns_av_unetI/netI 0.0724
_diffrn_reflns_Laue_measured_fraction_full 0.998
_diffrn_reflns_Laue_measured_fraction_max 0.998
_diffrn_reflns_limit_h_max 19
_diffrn_reflns_limit_h_min -19
_diffrn_reflns_limit_k_max 16
_diffrn_reflns_limit_k_min -16
_diffrn_reflns_limit_l_max 20
_diffrn_reflns_limit_l_min -15
_diffrn_reflns_number 68790
_diffrn_reflns_point_group_measured_fraction_full 0.998
_diffrn_reflns_point_group_measured_fraction_max 0.998
_diffrn_reflns_theta_full 24.406
_diffrn_reflns_theta_max 24.406
_diffrn_reflns_theta_min 2.713
_exptl_absorpt_coefficient_mu 0.119
_exptl_absorpt_correction_T_max 0.7452
_exptl_absorpt_correction_T_min 0.6790
_exptl_absorpt_correction_type multi-scan
_exptl_absorpt_process_details
;
multi-scan from symmetry-related measurements
Sortav (Blessing 1995)
;
_exptl_crystal_colour organge
_exptl_crystal_density_diffrn 1.128
_exptl_crystal_description block
_exptl_crystal_F_000 1592
_exptl_crystal_size_max 0.16
_exptl_crystal_size_mid 0.11
_exptl_crystal_size_min 0.10
_refine_diff_density_max 0.864
_refine_diff_density_min -0.385
_refine_diff_density_rms 0.060
_refine_ls_extinction_method none
_refine_ls_goodness_of_fit_ref 1.021
_refine_ls_hydrogen_treatment constr
_refine_ls_matrix_type full
_refine_ls_number_parameters 552
_refine_ls_number_reflns 7079
_refine_ls_number_restraints 180
_refine_ls_restrained_S_all 1.020
_refine_ls_R_factor_all 0.1426
_refine_ls_R_factor_gt 0.0826
_refine_ls_shift/su_max 0.000
_refine_ls_shift/su_mean 0.000
_refine_ls_structure_factor_coef Fsqd
_refine_ls_weighting_details 'w=1/[\s^2^(Fo^2^)+(0.0849P)^2^+9.6285P] where P=(Fo^2^+2Fc^2^)/3'
_refine_ls_weighting_scheme calc
_refine_ls_wR_factor_gt 0.1955
_refine_ls_wR_factor_ref 0.2290
_reflns_Friedel_coverage 0.000
_reflns_number_gt 4252
_reflns_number_total 7079
_reflns_threshold_expression 'I > 2\s(I)'
_cod_data_source_file ja9b09330_si_002.cif
_cod_data_source_block 5
_cod_database_code 4127970
_shelx_shelxl_version_number 2014/7
_shelx_space_group_comment
;
The symmetry employed for this shelxl refinement is uniquely defined
by the following loop, which should always be used as a source of
symmetry information in preference to the above space-group names.
They are only intended as comments.
;

loop_
_space_group_symop_operation_xyz
'x, y, z'
'-x+1/2, y+1/2, -z+1/2'
'-x, -y, -z'
'x-1/2, -y-1/2, z-1/2'

loop_
_atom_site_label
_atom_site_type_symbol
_atom_site_fract_x
_atom_site_fract_y
_atom_site_fract_z
_atom_site_U_iso_or_equiv
_atom_site_adp_type
_atom_site_occupancy
_atom_site_site_symmetry_order
_atom_site_calc_flag
_atom_site_refinement_flags_posn
_atom_site_refinement_flags_adp
_atom_site_refinement_flags_occupancy
_atom_site_disorder_assembly
_atom_site_disorder_group
P1 P 0.54763(9) 0.83499(9) 0.66964(8) 0.0525(4) Uani 1 1 d . . . . .
Al1 Al 0.50922(8) 0.64954(9) 0.67449(7) 0.0335(4) Uani 1 1 d . . . . .
N1 N 0.4120(2) 0.5856(2) 0.64022(19) 0.0356(9) Uani 1 1 d . . . . .
N2 N 0.5754(2) 0.5426(2) 0.69951(18) 0.0351(9) Uani 1 1 d . . . . .
N3 N 0.5590(3) 0.7309(3) 0.5331(2) 0.0621(13) Uani 1 1 d D . . . .
C1 C 0.5152(3) 0.7649(3) 0.7337(2) 0.0345(11) Uani 1 1 d . . . . .
C2 C 0.5431(3) 0.7300(3) 0.5997(2) 0.0433(12) Uani 1 1 d . . . . .
C3 C 0.4992(3) 0.7956(3) 0.8095(2) 0.0373(11) Uani 1 1 d . . . . .
C4 C 0.5503(4) 0.7373(4) 0.8711(3) 0.0591(16) Uani 1 1 d . . . . .
H4A H 0.6075 0.7481 0.8705 0.071 Uiso 1 1 calc R U . . .
H4B H 0.5388 0.6704 0.8609 0.071 Uiso 1 1 calc R U . . .
C5 C 0.5333(5) 0.7626(4) 0.9497(3) 0.073(2) Uani 1 1 d . . . . .
H5A H 0.5676 0.7235 0.9892 0.088 Uiso 1 1 calc R U . . .
C6 C 0.5530(4) 0.8652(4) 0.9657(3) 0.0748(19) Uani 1 1 d . . . . .
H6A H 0.5439 0.8819 1.0168 0.090 Uiso 1 1 calc R U . . .
H6B H 0.6099 0.8769 0.9641 0.090 Uiso 1 1 calc R U . . .
C7 C 0.4998(4) 0.9237(4) 0.9061(3) 0.0596(15) Uani 1 1 d . . . . .
H7A H 0.5121 0.9911 0.9168 0.072 Uiso 1 1 calc R U . . .
C8 C 0.4131(4) 0.9064(4) 0.9077(3) 0.0665(17) Uani 1 1 d . . . . .
H8A H 0.3792 0.9461 0.8694 0.080 Uiso 1 1 calc R U . . .
H8B H 0.4022 0.9230 0.9583 0.080 Uiso 1 1 calc R U . . .
C9 C 0.3929(4) 0.8041(5) 0.8910(3) 0.0704(18) Uani 1 1 d . . . . .
H9A H 0.3354 0.7921 0.8921 0.084 Uiso 1 1 calc R U . . .
C10 C 0.4469(5) 0.7442(5) 0.9510(3) 0.085(2) Uani 1 1 d . . . . .
H10A H 0.4361 0.7589 1.0019 0.102 Uiso 1 1 calc R U . . .
H10B H 0.4350 0.6774 0.9406 0.102 Uiso 1 1 calc R U . . .
C11 C 0.4110(3) 0.7791(4) 0.8121(3) 0.0543(14) Uani 1 1 d . . . . .
H11A H 0.3976 0.7127 0.8008 0.065 Uiso 1 1 calc R U . . .
H11B H 0.3772 0.8175 0.7727 0.065 Uiso 1 1 calc R U . . .
C12 C 0.5179(3) 0.8992(3) 0.8281(3) 0.0535(14) Uani 1 1 d . . . . .
H12A H 0.5749 0.9117 0.8278 0.064 Uiso 1 1 calc R U . . .
H12B H 0.4852 0.9389 0.7889 0.064 Uiso 1 1 calc R U . . .
C13A C 0.5847(5) 0.8164(5) 0.4989(5) 0.059(2) Uani 0.671(10) 1 d D U P A 1
H13A H 0.6022 0.8645 0.5390 0.071 Uiso 0.671(10) 1 calc R U P A 1
C14A C 0.5087(5) 0.8530(7) 0.4393(5) 0.068(2) Uani 0.671(10) 1 d D U P A 1
H14A H 0.4882 0.8018 0.4039 0.082 Uiso 0.671(10) 1 calc R U P A 1
H14B H 0.4660 0.8703 0.4670 0.082 Uiso 0.671(10) 1 calc R U P A 1
C15A C 0.5254(5) 0.9278(7) 0.3985(6) 0.068(2) Uani 0.671(10) 1 d D U P A 1
H15A H 0.5386 0.9817 0.4331 0.082 Uiso 0.671(10) 1 calc R U P A 1
H15B H 0.4771 0.9442 0.3607 0.082 Uiso 0.671(10) 1 calc R U P A 1
C16A C 0.5942(5) 0.9112(6) 0.3574(5) 0.059(2) Uani 0.671(10) 1 d D U P A 1
H16A H 0.5790 0.8631 0.3177 0.071 Uiso 0.671(10) 1 calc R U P A 1
H16B H 0.6066 0.9695 0.3325 0.071 Uiso 0.671(10) 1 calc R U P A 1
C17A C 0.6671(5) 0.8792(6) 0.4140(5) 0.057(2) Uani 0.671(10) 1 d D U P A 1
H17A H 0.7109 0.8660 0.3865 0.068 Uiso 0.671(10) 1 calc R U P A 1
H17B H 0.6848 0.9303 0.4504 0.068 Uiso 0.671(10) 1 calc R U P A 1
C18A C 0.6522(6) 0.7961(8) 0.4560(5) 0.057(2) Uani 0.671(10) 1 d D U P A 1
H18A H 0.7013 0.7785 0.4923 0.069 Uiso 0.671(10) 1 calc R U P A 1
H18B H 0.6370 0.7434 0.4205 0.069 Uiso 0.671(10) 1 calc R U P A 1
C13B C 0.5629(16) 0.8187(10) 0.4909(13) 0.110(5) Uani 0.329(10) 1 d D U P A 2
H13B H 0.5627 0.8740 0.5247 0.132 Uiso 0.329(10) 1 calc R U P A 2
C14B C 0.4911(15) 0.824(2) 0.4197(15) 0.114(5) Uani 0.329(10) 1 d D U P A 2
H14C H 0.4841 0.7614 0.3957 0.136 Uiso 0.329(10) 1 calc R U P A 2
H14D H 0.4414 0.8387 0.4381 0.136 Uiso 0.329(10) 1 calc R U P A 2
C15B C 0.5006(15) 0.886(2) 0.3674(15) 0.118(5) Uani 0.329(10) 1 d D U P A 2
H15C H 0.5110 0.9484 0.3907 0.141 Uiso 0.329(10) 1 calc R U P A 2
H15D H 0.4517 0.8895 0.3276 0.141 Uiso 0.329(10) 1 calc R U P A 2
C16B C 0.5680(15) 0.856(2) 0.3345(13) 0.116(5) Uani 0.329(10) 1 d D U P A 2
H16C H 0.5997 0.9122 0.3270 0.139 Uiso 0.329(10) 1 calc R U P A 2
H16D H 0.5472 0.8293 0.2839 0.139 Uiso 0.329(10) 1 calc R U P A 2
C17B C 0.6227(14) 0.7866(17) 0.3802(12) 0.112(5) Uani 0.329(10) 1 d D U P A 2
H17C H 0.5971 0.7244 0.3746 0.134 Uiso 0.329(10) 1 calc R U P A 2
H17D H 0.6729 0.7828 0.3603 0.134 Uiso 0.329(10) 1 calc R U P A 2
C18B C 0.6418(15) 0.812(3) 0.4623(13) 0.110(5) Uani 0.329(10) 1 d D U P A 2
H18C H 0.6701 0.8727 0.4690 0.133 Uiso 0.329(10) 1 calc R U P A 2
H18D H 0.6767 0.7641 0.4913 0.133 Uiso 0.329(10) 1 calc R U P A 2
C19 C 0.4183(3) 0.5122(3) 0.5947(2) 0.0385(12) Uani 1 1 d . . . . .
C20 C 0.4898(3) 0.4655(3) 0.5951(2) 0.0396(12) Uani 1 1 d . . . . .
H20A H 0.4906 0.4236 0.5542 0.048 Uiso 1 1 calc R U . . .
C21 C 0.5605(3) 0.4730(3) 0.6485(2) 0.0385(11) Uani 1 1 d . . . . .
C22 C 0.6227(3) 0.3987(3) 0.6471(3) 0.0503(13) Uani 1 1 d . . . . .
H22A H 0.6028 0.3536 0.6070 0.075 Uiso 1 1 calc R U . . .
H22B H 0.6718 0.4275 0.6373 0.075 Uiso 1 1 calc R U . . .
H22C H 0.6340 0.3668 0.6963 0.075 Uiso 1 1 calc R U . . .
C23 C 0.3447(3) 0.4777(4) 0.5407(3) 0.0529(14) Uani 1 1 d . . . . .
H23A H 0.3590 0.4244 0.5119 0.079 Uiso 1 1 calc R U . . .
H23B H 0.3043 0.4584 0.5697 0.079 Uiso 1 1 calc R U . . .
H23C H 0.3232 0.5278 0.5056 0.079 Uiso 1 1 calc R U . . .
C24 C 0.3331(3) 0.6135(3) 0.6511(2) 0.0410(12) Uani 1 1 d . . . . .
C25 C 0.2929(3) 0.6874(3) 0.6103(3) 0.0443(12) Uani 1 1 d . . . . .
C26 C 0.2154(3) 0.7096(4) 0.6228(3) 0.0598(15) Uani 1 1 d . . . . .
H26A H 0.1867 0.7597 0.5955 0.072 Uiso 1 1 calc R U . . .
C27 C 0.1811(4) 0.6595(5) 0.6739(4) 0.0712(19) Uani 1 1 d . . . . .
H27A H 0.1286 0.6738 0.6808 0.085 Uiso 1 1 calc R U . . .
C28 C 0.2238(4) 0.5885(5) 0.7147(3) 0.0692(18) Uani 1 1 d . . . . .
H28A H 0.2003 0.5549 0.7504 0.083 Uiso 1 1 calc R U . . .
C29 C 0.2997(3) 0.5650(4) 0.7052(3) 0.0548(14) Uani 1 1 d . . . . .
C30 C 0.3261(3) 0.7443(4) 0.5519(3) 0.0499(13) Uani 1 1 d . . . . .
H30A H 0.3807 0.7202 0.5500 0.060 Uiso 1 1 calc R U . . .
C31 C 0.3334(4) 0.8468(4) 0.5735(3) 0.0656(16) Uani 1 1 d . . . . .
H31A H 0.3549 0.8814 0.5348 0.098 Uiso 1 1 calc R U . . .
H31B H 0.2806 0.8715 0.5768 0.098 Uiso 1 1 calc R U . . .
H31C H 0.3695 0.8536 0.6227 0.098 Uiso 1 1 calc R U . . .
C32 C 0.2744(3) 0.7359(4) 0.4719(3) 0.0588(15) Uani 1 1 d . . . . .
H32A H 0.2691 0.6700 0.4572 0.088 Uiso 1 1 calc R U . . .
H32B H 0.2214 0.7622 0.4719 0.088 Uiso 1 1 calc R U . . .
H32C H 0.2999 0.7701 0.4357 0.088 Uiso 1 1 calc R U . . .
C33A C 0.3462(5) 0.4817(7) 0.7504(5) 0.050(2) Uani 0.745(18) 1 d . U P B 4
H33A H 0.4025 0.4823 0.7418 0.061 Uiso 0.745(18) 1 calc R U P B 4
C34A C 0.3480(6) 0.4907(7) 0.8354(4) 0.059(3) Uani 0.745(18) 1 d . U P B 4
H34A H 0.3723 0.5505 0.8536 0.088 Uiso 0.745(18) 1 calc R U P B 4
H34B H 0.2934 0.4879 0.8449 0.088 Uiso 0.745(18) 1 calc R U P B 4
H34C H 0.3796 0.4396 0.8623 0.088 Uiso 0.745(18) 1 calc R U P B 4
C35A C 0.3078(7) 0.3869(7) 0.7231(6) 0.073(3) Uani 0.745(18) 1 d . U P B 4
H35A H 0.3062 0.3801 0.6685 0.110 Uiso 0.745(18) 1 calc R U P B 4
H35B H 0.3395 0.3362 0.7504 0.110 Uiso 0.745(18) 1 calc R U P B 4
H35C H 0.2533 0.3844 0.7330 0.110 Uiso 0.745(18) 1 calc R U P B 4
C33B C 0.3311(17) 0.521(2) 0.7717(14) 0.059(6) Uani 0.255(18) 1 d D U P B 5
H33B H 0.3897 0.5343 0.7805 0.071 Uiso 0.255(18) 1 calc R U P B 5
C34B C 0.3082(18) 0.535(2) 0.8463(12) 0.060(7) Uani 0.255(18) 1 d D U P B 5
H34D H 0.3405 0.4938 0.8840 0.090 Uiso 0.255(18) 1 calc R U P B 5
H34E H 0.3175 0.5998 0.8620 0.090 Uiso 0.255(18) 1 calc R U P B 5
H34F H 0.2515 0.5196 0.8424 0.090 Uiso 0.255(18) 1 calc R U P B 5
C35B C 0.3234(19) 0.423(2) 0.7455(17) 0.061(7) Uani 0.255(18) 1 d D U P B 5
H35D H 0.3441 0.3812 0.7881 0.092 Uiso 0.255(18) 1 calc R U P B 5
H35E H 0.2670 0.4084 0.7260 0.092 Uiso 0.255(18) 1 calc R U P B 5
H35F H 0.3540 0.4136 0.7052 0.092 Uiso 0.255(18) 1 calc R U P B 5
C36 C 0.6479(3) 0.5381(3) 0.7578(2) 0.0413(12) Uani 1 1 d . . . . .
C37 C 0.7210(3) 0.5726(3) 0.7429(3) 0.0473(13) Uani 1 1 d . . . . .
C38 C 0.7898(4) 0.5611(4) 0.7998(3) 0.0616(16) Uani 1 1 d . . . . .
H38A H 0.8396 0.5833 0.7908 0.074 Uiso 1 1 calc R U . . .
C39 C 0.7869(4) 0.5197(5) 0.8664(3) 0.0698(18) Uani 1 1 d . . . . .
H39A H 0.8345 0.5114 0.9031 0.084 Uiso 1 1 calc R U . . .
C40 C 0.7154(4) 0.4894(4) 0.8815(3) 0.0701(19) Uani 1 1 d . . . . .
H40A H 0.7141 0.4625 0.9296 0.084 Uiso 1 1 calc R U . . .
C41 C 0.6438(3) 0.4969(3) 0.8280(3) 0.0500(14) Uani 1 1 d . . . . .
C42 C 0.5662(4) 0.4645(4) 0.8457(3) 0.0644(17) Uani 1 1 d . . . . .
H42A H 0.5229 0.5028 0.8146 0.077 Uiso 1 1 calc R U . . .
C43 C 0.5603(5) 0.4776(5) 0.9290(3) 0.092(2) Uani 1 1 d . . . . .
H43A H 0.5082 0.4551 0.9369 0.138 Uiso 1 1 calc R U . . .
H43B H 0.6029 0.4422 0.9612 0.138 Uiso 1 1 calc R U . . .
H43C H 0.5659 0.5439 0.9422 0.138 Uiso 1 1 calc R U . . .
C44 C 0.5485(4) 0.3627(5) 0.8248(3) 0.083(2) Uani 1 1 d . . . . .
H44A H 0.4972 0.3450 0.8376 0.125 Uiso 1 1 calc R U . . .
H44B H 0.5461 0.3542 0.7703 0.125 Uiso 1 1 calc R U . . .
H44C H 0.5910 0.3233 0.8532 0.125 Uiso 1 1 calc R U . . .
C45 C 0.7305(3) 0.6205(4) 0.6704(3) 0.0542(14) Uani 1 1 d . . . . .
H45A H 0.6779 0.6176 0.6344 0.065 Uiso 1 1 calc R U . . .
C46 C 0.7505(4) 0.7237(4) 0.6880(4) 0.0779(19) Uani 1 1 d . . . . .
H46A H 0.7568 0.7557 0.6413 0.117 Uiso 1 1 calc R U . . .
H46B H 0.7071 0.7528 0.7083 0.117 Uiso 1 1 calc R U . . .
H46C H 0.8003 0.7282 0.7255 0.117 Uiso 1 1 calc R U . . .
C47 C 0.7934(3) 0.5757(5) 0.6317(3) 0.0682(17) Uani 1 1 d . . . . .
H47A H 0.7964 0.6101 0.5852 0.102 Uiso 1 1 calc R U . . .
H47B H 0.8455 0.5775 0.6660 0.102 Uiso 1 1 calc R U . . .
H47C H 0.7785 0.5108 0.6190 0.102 Uiso 1 1 calc R U . . .

loop_
_atom_site_aniso_label
_atom_site_aniso_U_11
_atom_site_aniso_U_22
_atom_site_aniso_U_33
_atom_site_aniso_U_23
_atom_site_aniso_U_13
_atom_site_aniso_U_12
P1 0.0742(10) 0.0360(8) 0.0499(8) 0.0010(6) 0.0184(7) -0.0052(7)
Al1 0.0434(8) 0.0282(7) 0.0279(7) -0.0046(6) 0.0038(6) -0.0008(6)
N1 0.043(2) 0.032(2) 0.0308(19) -0.0039(16) 0.0025(17) -0.0010(18)
N2 0.048(2) 0.029(2) 0.0260(18) -0.0021(16) 0.0023(17) -0.0002(18)
N3 0.093(4) 0.047(3) 0.047(3) 0.000(2) 0.017(2) 0.006(3)
C1 0.037(3) 0.031(2) 0.032(2) -0.0054(19) -0.001(2) 0.002(2)
C2 0.055(3) 0.049(3) 0.027(2) 0.003(2) 0.011(2) 0.011(3)
C3 0.046(3) 0.031(3) 0.033(2) -0.008(2) 0.002(2) 0.001(2)
C4 0.090(4) 0.048(3) 0.035(3) -0.007(2) -0.001(3) 0.023(3)
C5 0.116(6) 0.061(4) 0.036(3) -0.009(3) -0.001(3) 0.033(4)
C6 0.097(5) 0.078(5) 0.042(3) -0.028(3) -0.005(3) 0.021(4)
C7 0.078(4) 0.047(3) 0.052(3) -0.024(3) 0.005(3) 0.008(3)
C8 0.077(4) 0.073(4) 0.048(3) -0.018(3) 0.011(3) 0.023(3)
C9 0.081(4) 0.088(5) 0.049(3) -0.024(3) 0.030(3) -0.012(4)
C10 0.158(8) 0.066(4) 0.039(3) -0.008(3) 0.040(4) -0.006(5)
C11 0.064(4) 0.058(3) 0.043(3) -0.018(3) 0.015(3) -0.012(3)
C12 0.065(4) 0.038(3) 0.053(3) -0.017(2) 0.003(3) 0.001(3)
C13A 0.074(4) 0.051(4) 0.063(4) 0.017(3) 0.037(3) 0.019(3)
C14A 0.062(4) 0.064(4) 0.086(4) 0.014(3) 0.034(3) 0.016(3)
C15A 0.063(4) 0.063(4) 0.080(4) 0.018(3) 0.016(3) 0.017(3)
C16A 0.064(4) 0.054(4) 0.061(4) 0.019(3) 0.018(3) 0.006(3)
C17A 0.057(3) 0.057(4) 0.063(4) 0.017(3) 0.025(3) 0.007(3)
C18A 0.062(4) 0.055(4) 0.059(4) 0.018(3) 0.023(3) 0.020(3)
C13B 0.110(6) 0.111(6) 0.110(6) 0.000(2) 0.022(3) -0.001(2)
C14B 0.113(6) 0.114(6) 0.114(6) -0.001(2) 0.021(3) -0.001(2)
C15B 0.117(6) 0.116(6) 0.119(6) -0.001(2) 0.020(3) 0.000(2)
C16B 0.116(6) 0.116(6) 0.116(6) -0.001(2) 0.021(3) 0.001(2)
C17B 0.112(6) 0.112(6) 0.112(6) -0.001(2) 0.022(3) 0.001(2)
C18B 0.110(6) 0.111(6) 0.111(6) 0.000(2) 0.020(3) 0.001(2)
C19 0.059(3) 0.030(3) 0.023(2) -0.0042(19) 0.000(2) -0.012(2)
C20 0.062(3) 0.030(3) 0.027(2) -0.0068(19) 0.010(2) 0.002(2)
C21 0.060(3) 0.028(3) 0.027(2) -0.0034(19) 0.009(2) -0.002(2)
C22 0.067(4) 0.038(3) 0.046(3) -0.010(2) 0.010(3) 0.008(3)
C23 0.069(4) 0.040(3) 0.041(3) -0.008(2) -0.011(3) -0.003(3)
C24 0.049(3) 0.038(3) 0.033(2) -0.012(2) 0.001(2) -0.011(2)
C25 0.048(3) 0.047(3) 0.040(3) -0.018(2) 0.014(2) -0.006(2)
C26 0.059(4) 0.062(4) 0.058(3) -0.022(3) 0.010(3) 0.004(3)
C27 0.055(4) 0.099(5) 0.067(4) -0.036(4) 0.030(3) -0.019(4)
C28 0.070(5) 0.087(5) 0.052(3) -0.012(3) 0.015(3) -0.030(4)
C29 0.046(3) 0.070(4) 0.049(3) -0.006(3) 0.008(3) -0.021(3)
C30 0.045(3) 0.048(3) 0.055(3) -0.002(3) 0.005(3) 0.011(2)
C31 0.062(4) 0.052(4) 0.077(4) 0.002(3) -0.001(3) 0.004(3)
C32 0.066(4) 0.056(4) 0.056(3) 0.001(3) 0.013(3) 0.019(3)
C33A 0.056(4) 0.049(5) 0.051(4) 0.004(4) 0.022(3) -0.009(4)
C34A 0.066(5) 0.062(5) 0.050(4) 0.005(3) 0.015(4) 0.000(4)
C35A 0.100(6) 0.048(5) 0.073(5) -0.004(4) 0.017(5) -0.014(4)
C33B 0.060(7) 0.059(7) 0.059(7) -0.002(4) 0.011(4) -0.002(4)
C34B 0.062(9) 0.061(9) 0.057(8) -0.001(7) 0.009(6) -0.001(7)
C35B 0.064(9) 0.063(9) 0.056(9) 0.001(7) 0.009(7) -0.005(7)
C36 0.058(3) 0.035(3) 0.026(2) -0.008(2) -0.004(2) 0.017(2)
C37 0.052(3) 0.037(3) 0.046(3) -0.007(2) -0.008(2) 0.000(2)
C38 0.062(4) 0.063(4) 0.047(3) -0.003(3) -0.020(3) 0.005(3)
C39 0.064(4) 0.085(5) 0.050(4) -0.010(3) -0.015(3) 0.019(4)
C40 0.102(5) 0.075(4) 0.029(3) 0.010(3) 0.003(3) 0.047(4)
C41 0.071(4) 0.044(3) 0.036(3) 0.003(2) 0.013(3) 0.026(3)
C42 0.080(4) 0.068(4) 0.049(3) 0.016(3) 0.019(3) 0.028(3)
C43 0.150(7) 0.085(5) 0.055(4) 0.026(3) 0.052(4) 0.046(5)
C44 0.068(4) 0.127(7) 0.060(4) -0.002(4) 0.025(3) -0.004(4)
C45 0.045(3) 0.057(3) 0.052(3) 0.014(3) -0.013(2) -0.007(3)
C46 0.058(4) 0.060(4) 0.105(5) 0.014(4) -0.011(3) -0.015(3)
C47 0.050(4) 0.096(5) 0.054(3) 0.000(3) -0.002(3) -0.005(3)

loop_
_atom_type_symbol
_atom_type_description
_atom_type_scat_dispersion_real
_atom_type_scat_dispersion_imag
_atom_type_scat_source
C C 0.0033 0.0016 'International Tables Vol C Tables 4.2.6.8 and 6.1.1.4'
H H 0.0000 0.0000 'International Tables Vol C Tables 4.2.6.8 and 6.1.1.4'
Al Al 0.0645 0.0514 'International Tables Vol C Tables 4.2.6.8 and 6.1.1.4'
N N 0.0061 0.0033 'International Tables Vol C Tables 4.2.6.8 and 6.1.1.4'
P P 0.1023 0.0942 'International Tables Vol C Tables 4.2.6.8 and 6.1.1.4'

loop_
_geom_angle_atom_site_label_1
_geom_angle_atom_site_label_2
_geom_angle_atom_site_label_3
_geom_angle
C1 P1 C2 90.1(2)
C1 P1 Al1 45.10(15)
C2 P1 Al1 44.98(14)
N1 Al1 N2 97.42(17)
N1 Al1 C2 114.98(19)
N2 Al1 C2 113.56(19)
N1 Al1 C1 122.49(18)
N2 Al1 C1 125.82(17)
C2 Al1 C1 83.2(2)
N1 Al1 P1 131.24(13)
N2 Al1 P1 130.77(13)
C2 Al1 P1 45.35(14)
C1 Al1 P1 37.86(13)
C19 N1 C24 118.7(4)
C19 N1 Al1 114.1(3)
C24 N1 Al1 126.8(3)
C21 N2 C36 118.6(4)
C21 N2 Al1 114.2(3)
C36 N2 Al1 125.9(3)
C2 N3 C13A 122.2(5)
C2 N3 C13B 121.9(11)
C3 C1 P1 125.4(3)
C3 C1 Al1 137.6(3)
P1 C1 Al1 97.0(2)
N3 C2 Al1 143.1(4)
N3 C2 P1 127.2(4)
Al1 C2 P1 89.67(18)
C1 C3 C4 108.6(4)
C1 C3 C11 109.3(4)
C4 C3 C11 108.7(4)
C1 C3 C12 114.4(4)
C4 C3 C12 107.8(4)
C11 C3 C12 107.8(4)
C3 C4 C5 110.8(4)
C10 C5 C6 110.4(5)
C10 C5 C4 109.3(5)
C6 C5 C4 109.1(5)
C7 C6 C5 108.7(5)
C8 C7 C6 110.6(5)
C8 C7 C12 110.5(4)
C6 C7 C12 108.7(4)
C7 C8 C9 109.9(5)
C8 C9 C10 108.5(5)
C8 C9 C11 109.1(5)
C10 C9 C11 108.2(5)
C5 C10 C9 110.4(5)
C3 C11 C9 111.2(4)
C7 C12 C3 110.5(4)
N3 C13A C18A 111.4(7)
N3 C13A C14A 106.5(7)
C18A C13A C14A 108.5(6)
C15A C14A C13A 113.1(8)
C14A C15A C16A 113.5(7)
C17A C16A C15A 109.4(6)
C18A C17A C16A 113.1(7)
C17A C18A C13A 109.1(7)
N3 C13B C18B 104(2)
N3 C13B C14B 110.3(17)
C18B C13B C14B 108.9(16)
C15B C14B C13B 114.7(18)
C14B C15B C16B 107.8(19)
C15B C16B C17B 115.5(17)
C18B C17B C16B 111.7(19)
C17B C18B C13B 107.9(19)
N1 C19 C20 123.0(4)
N1 C19 C23 119.4(4)
C20 C19 C23 117.7(4)
C19 C20 C21 127.5(4)
N2 C21 C20 123.5(4)
N2 C21 C22 119.6(4)
C20 C21 C22 117.0(4)
C25 C24 C29 121.2(5)
C25 C24 N1 120.9(4)
C29 C24 N1 117.9(4)
C24 C25 C26 117.9(5)
C24 C25 C30 124.1(4)
C26 C25 C30 118.0(5)
C27 C26 C25 121.0(6)
C28 C27 C26 119.4(6)
C27 C28 C29 121.8(6)
C33B C29 C28 103.0(13)
C33B C29 C24 133.8(13)
C28 C29 C24 118.7(6)
C28 C29 C33A 121.0(6)
C24 C29 C33A 120.2(5)
C31 C30 C25 111.5(4)
C31 C30 C32 108.5(4)
C25 C30 C32 112.3(4)
C34A C33A C35A 108.5(7)
C34A C33A C29 111.3(7)
C35A C33A C29 111.3(6)
C29 C33B C34B 127(2)
C29 C33B C35B 99.7(19)
C34B C33B C35B 113(2)
C41 C36 C37 120.9(4)
C41 C36 N2 118.7(5)
C37 C36 N2 120.3(4)
C38 C37 C36 117.7(5)
C38 C37 C45 117.8(5)
C36 C37 C45 124.5(4)
C39 C38 C37 121.8(6)
C38 C39 C40 120.1(5)
C39 C40 C41 122.0(5)
C36 C41 C40 117.4(5)
C36 C41 C42 121.4(5)
C40 C41 C42 121.3(5)
C41 C42 C44 112.7(5)
C41 C42 C43 113.5(6)
C44 C42 C43 108.2(5)
C37 C45 C47 113.8(4)
C37 C45 C46 108.6(5)
C47 C45 C46 110.5(5)

loop_
_geom_bond_atom_site_label_1
_geom_bond_atom_site_label_2
_geom_bond_distance
P1 C1 1.697(5)
P1 C2 1.952(5)
P1 Al1 2.744(2)
Al1 N1 1.891(4)
Al1 N2 1.907(4)
Al1 C2 1.940(5)
Al1 C1 1.959(4)
N1 C19 1.350(5)
N1 C24 1.453(6)
N2 C21 1.346(5)
N2 C36 1.460(6)
N3 C2 1.276(6)
N3 C13A 1.475(8)
N3 C13B 1.477(8)
C1 C3 1.505(6)
C3 C4 1.520(6)
C3 C11 1.533(7)
C3 C12 1.542(6)
C4 C5 1.538(7)
C5 C10 1.502(9)
C5 C6 1.523(9)
C6 C7 1.516(8)
C7 C8 1.506(8)
C7 C12 1.531(7)
C8 C9 1.523(8)
C9 C10 1.539(9)
C9 C11 1.548(7)
C13A C18A 1.531(9)
C13A C14A 1.604(11)
C14A C15A 1.360(10)
C15A C16A 1.519(10)
C16A C17A 1.517(10)
C17A C18A 1.459(13)
C13B C18B 1.532(9)
C13B C14B 1.593(18)
C14B C15B 1.328(18)
C15B C16B 1.452(17)
C16B C17B 1.501(18)
C17B C18B 1.49(2)
C19 C20 1.391(7)
C19 C23 1.514(6)
C20 C21 1.393(6)
C21 C22 1.507(6)
C24 C25 1.392(7)
C24 C29 1.402(7)
C25 C26 1.419(7)
C25 C30 1.520(7)
C26 C27 1.381(8)
C27 C28 1.378(9)
C28 C29 1.380(8)
C29 C33B 1.37(3)
C29 C33A 1.571(11)
C30 C31 1.520(7)
C30 C32 1.539(7)
C33A C34A 1.526(10)
C33A C35A 1.548(12)
C33B C34B 1.48(2)
C33B C35B 1.48(2)
C36 C41 1.405(6)
C36 C37 1.414(7)
C37 C38 1.409(7)
C37 C45 1.508(7)
C38 C39 1.346(8)
C39 C40 1.369(8)
C40 C41 1.405(8)
C41 C42 1.495(8)
C42 C44 1.524(9)
C42 C43 1.529(7)
C45 C47 1.528(8)
C45 C46 1.538(8)
